data_7132673
loop_
_publ_author_name
'Shayan, Mohsen'
'Abdollahi, Maryam F.'
'Lawrence, Mason Chester'
'Guinand, Etienne C.'
'Goulet, Maxime'
'George, Tanner'
'Masuda, Jason D.'
'Katz, Michael J.'
'Laventure, Audrey'
'Werner-Zwanziger, Ulrike'
'Chitnis, Saurabh S.'

_publ_section_title
;
 Rigid PN cages as 3-dimensional building blocks for crystalline or
 amorphous networked materials.
;
_journal_issue 19
_journal_name_full 'Chemical communications (Cambridge, England)'
_journal_page_first 2629
_journal_page_last 2632
_journal_paper_doi 10.1039/d3cc05804b
_journal_volume 60
_journal_year 2024
_chemical_formula_moiety 'C46 H66 Co2 N18 O10 P4, 2(C3 H7 N O)'
_chemical_formula_sum 'C52 H80 Co2 N20 O12 P4'
_chemical_formula_weight 1419.10
_space_group_crystal_system monoclinic
_space_group_IT_number 14
_space_group_name_Hall '-P 2yn'
_space_group_name_H-M_alt 'P 1 21/n 1'
_atom_sites_solution_hydrogens geom
_atom_sites_solution_primary dual
_audit_creation_date 2023-11-10
_audit_creation_method
;
Olex2 1.5
(compiled 2023.08.24 svn.re1ec1418 for OlexSys, GUI svn.r6817)
;
_audit_update_record
;
2023-11-10 deposited with the CCDC.	2024-02-05 downloaded from the CCDC.
;
_cell_angle_alpha 90
_cell_angle_beta 92.140(3)
_cell_angle_gamma 90
_cell_formula_units_Z 2
_cell_length_a 17.5968(15)
_cell_length_b 10.1687(10)
_cell_length_c 18.3843(17)
_cell_measurement_reflns_used 9772
_cell_measurement_temperature 150.00
_cell_measurement_theta_max 28.67
_cell_measurement_theta_min 2.29
_cell_volume 3287.3(5)
_computing_cell_refinement 'SAINT V8.40A (Bruker AXS Inc., 2018)'
_computing_data_reduction 'SAINT V8.40A (Bruker AXS Inc., 2018)'
_computing_molecular_graphics 'Olex2 1.5 (Dolomanov et al., 2009)'
_computing_publication_material 'Olex2 1.5 (Dolomanov et al., 2009)'
_computing_structure_refinement 'SHELXL 2018/3 (Sheldrick, 2015)'
_computing_structure_solution 'SHELXT 2018/2 (Sheldrick, 2018)'
_diffrn_ambient_temperature 150.00
_diffrn_detector '100 \\times 140 mm^2^ CMOS sensor'
_diffrn_detector_area_resol_mean 7.3910
_diffrn_detector_type 'Bruker PHOTON III'
_diffrn_measured_fraction_theta_full 0.999
_diffrn_measured_fraction_theta_max 0.999
_diffrn_measurement_device '\k--geometry diffractometer'
_diffrn_measurement_device_type 'Bruker D8 Venture'
_diffrn_measurement_method '\f and \w scans'
_diffrn_radiation_monochromator 'multilayer mirror'
_diffrn_radiation_type MoK\a
_diffrn_radiation_wavelength 0.71073
_diffrn_reflns_av_R_equivalents 0.0599
_diffrn_reflns_av_unetI/netI 0.0265
_diffrn_reflns_Laue_measured_fraction_full 0.999
_diffrn_reflns_Laue_measured_fraction_max 0.999
_diffrn_reflns_limit_h_max 23
_diffrn_reflns_limit_h_min -23
_diffrn_reflns_limit_k_max 13
_diffrn_reflns_limit_k_min -13
_diffrn_reflns_limit_l_max 24
_diffrn_reflns_limit_l_min -24
_diffrn_reflns_number 110611
_diffrn_reflns_point_group_measured_fraction_full 0.999
_diffrn_reflns_point_group_measured_fraction_max 0.999
_diffrn_reflns_theta_full 25.242
_diffrn_reflns_theta_max 28.729
_diffrn_reflns_theta_min 2.217
_diffrn_source 'microfocus sealed tube'
_diffrn_source_current 1.4
_diffrn_source_power 0.07
_diffrn_source_type 'Incoatec I\mS 3.0'
_diffrn_source_voltage 50.0
_diffrn_standards_number 0
_exptl_absorpt_coefficient_mu 0.675
_exptl_absorpt_correction_T_max 0.7458
_exptl_absorpt_correction_T_min 0.6986
_exptl_absorpt_correction_type multi-scan
_exptl_absorpt_process_details
;
SADABS-2016/2 (Bruker,2016/2) was used for absorption correction.
wR2(int) was 0.0795 before and 0.0593 after correction.
The Ratio of minimum to maximum transmission is 0.9367.
The \l/2 correction factor is Not present.
;
_exptl_crystal_colour blue
_exptl_crystal_colour_primary blue
_exptl_crystal_density_diffrn 1.434
_exptl_crystal_description Shard
_exptl_crystal_F_000 1484
_exptl_crystal_size_max 0.13
_exptl_crystal_size_mid 0.1
_exptl_crystal_size_min 0.03
_refine_diff_density_max 0.645
_refine_diff_density_min -0.402
_refine_diff_density_rms 0.082
_refine_ls_extinction_method none
_refine_ls_goodness_of_fit_ref 1.106
_refine_ls_hydrogen_treatment constr
_refine_ls_matrix_type full
_refine_ls_number_parameters 470
_refine_ls_number_reflns 8525
_refine_ls_number_restraints 0
_refine_ls_restrained_S_all 1.106
_refine_ls_R_factor_all 0.0689
_refine_ls_R_factor_gt 0.0529
_refine_ls_shift/su_max 0.001
_refine_ls_shift/su_mean 0.000
_refine_ls_structure_factor_coef Fsqd
_refine_ls_weighting_details 'w=1/[\s^2^(Fo^2^)+(0.0593P)^2^+5.0380P] where P=(Fo^2^+2Fc^2^)/3'
_refine_ls_weighting_scheme calc
_refine_ls_wR_factor_gt 0.1332
_refine_ls_wR_factor_ref 0.1427
_reflns_Friedel_coverage 0.000
_reflns_number_gt 6922
_reflns_number_total 8525
_reflns_threshold_expression 'I > 2\s(I)'
_cod_data_source_file d3cc05804b2.cif
_cod_data_source_block mo_2023_01_05_jdm_sc_ms275_0m_a
_cod_depositor_comments 'Adding full bibliography for 7132669--7132673.cif.'
_cod_database_code 7132673
_shelx_shelxl_version_number 2018/3
_shelx_space_group_comment
;
The symmetry employed for this shelxl refinement is uniquely defined
by the following loop, which should always be used as a source of
symmetry information in preference to the above space-group names.
They are only intended as comments.
;
_shelx_estimated_absorpt_t_max 0.980
_shelx_estimated_absorpt_t_min 0.917
_olex2_refinement_description
;
1. Fixed Uiso
 At 1.2 times of:
  All C(H) groups
 At 1.5 times of:
  All C(H,H,H) groups, All C(H,H,H,H,H,H) groups
2. Others
 Fixed Sof: H26A(0.5) H26B(0.5) H26C(0.5) H26D(0.5) H26E(0.5) H26F(0.5)
 H22A(0.5) H22B(0.5) H22C(0.5) H22D(0.5) H22E(0.5) H22F(0.5) H25A(0.5)
 H25B(0.5) H25C(0.5) H25D(0.5) H25E(0.5) H25F(0.5) H21A(0.5) H21B(0.5)
 H21C(0.5) H21D(0.5) H21E(0.5) H21F(0.5) H24A(0.5) H24B(0.5) H24C(0.5)
 H24D(0.5) H24E(0.5) H24F(0.5) H23A(0.5) H23B(0.5) H23C(0.5) H23D(0.5)
 H23E(0.5) H23F(0.5) N5A(0.5) N6A(0.5) N7A(0.5) N8A(0.5) N9A(0.5) N10A(0.5)
 N5B(0.5) N6B(0.5) N7B(0.5) N8B(0.5) N9B(0.5) N10B(0.5)
3.a Aromatic/amide H refined with riding coordinates:
 C12(H12), C15(H15), C6(H6), C7(H7), C3(H3), C10(H10), C13(H13), C4(H4),
 C9(H9), C18(H18)
3.b Idealised Me refined as rotating group:
 C26(H26A,H26B,H26C), C26(H26D,H26E,H26F), C22(H22A,H22B,H22C), C22(H22D,H22E,
 H22F), C17(H17A,H17B,H17C), C25(H25A,H25B,H25C), C25(H25D,H25E,H25F), C16(H16A,
 H16B,H16C), C21(H21A,H21B,H21C), C21(H21D,H21E,H21F), C24(H24A,H24B,H24C),
 C24(H24D,H24E,H24F), C23(H23A,H23B,H23C), C23(H23D,H23E,H23F), C19(H19A,H19B,
 H19C), C20(H20A,H20B,H20C)
;
_olex2_submission_special_instructions 'No special instructions were received'

loop_
_space_group_symop_operation_xyz
'x, y, z'
'-x+1/2, y+1/2, -z+1/2'
'-x, -y, -z'
'x-1/2, -y-1/2, z-1/2'

loop_
_atom_site_label
_atom_site_type_symbol
_atom_site_fract_x
_atom_site_fract_y
_atom_site_fract_z
_atom_site_U_iso_or_equiv
_atom_site_adp_type
_atom_site_occupancy
_atom_site_site_symmetry_order
_atom_site_calc_flag
_atom_site_refinement_flags_posn
_atom_site_refinement_flags_adp
_atom_site_refinement_flags_occupancy
_atom_site_disorder_assembly
_atom_site_disorder_group
Co1 Co 0.04454(2) 0.41911(3) 0.45898(2) 0.02068(10) Uani 1 1 d . . . . .
P002 P 0.43776(4) 1.34101(7) 0.64478(4) 0.02733(16) Uani 1 1 d . . . . .
P003 P 0.39857(4) 1.07403(7) 0.62004(4) 0.02708(16) Uani 1 1 d . . . . .
O1 O 0.12633(13) 0.5368(2) 0.49769(12) 0.0373(5) Uani 1 1 d . . . . .
O2 O 0.05411(12) 0.6778(2) 0.55829(12) 0.0362(5) Uani 1 1 d . . . . .
O3 O 0.51529(12) 1.95672(19) 0.87665(10) 0.0315(4) Uani 1 1 d . . . . .
O4 O 0.44715(14) 1.8201(2) 0.94361(11) 0.0380(5) Uani 1 1 d . . . . .
O5 O 0.11033(11) 0.27749(19) 0.41244(10) 0.0277(4) Uani 1 1 d . . . . .
N1 N 0.38386(15) 0.9281(2) 0.60539(15) 0.0349(6) Uani 1 1 d . . . . .
N2 N 0.46317(16) 1.4843(2) 0.65200(13) 0.0346(6) Uani 1 1 d . . . . .
N3 N 0.13584(15) 0.0621(2) 0.39587(13) 0.0317(5) Uani 1 1 d . . . . .
C11 C 0.46795(17) 1.7608(3) 0.82253(14) 0.0278(5) Uani 1 1 d . . . . .
C1 C 0.11758(16) 0.6361(3) 0.53737(14) 0.0287(6) Uani 1 1 d . . . . .
C2 C 0.18632(16) 0.7096(3) 0.56075(14) 0.0273(5) Uani 1 1 d . . . . .
C5 C 0.31764(16) 0.8574(3) 0.59509(15) 0.0292(6) Uani 1 1 d . . . . .
C12 C 0.50131(17) 1.7864(3) 0.75698(14) 0.0296(6) Uani 1 1 d . . . . .
H12 H 0.526300 1.868010 0.749979 0.036 Uiso 1 1 calc R U . . .
C14 C 0.47689(16) 1.8531(3) 0.88534(14) 0.0275(5) Uani 1 1 d . . . . .
C15 C 0.09971(16) 0.1596(3) 0.42625(15) 0.0288(5) Uani 1 1 d . . . . .
H15 H 0.063058 0.138528 0.461059 0.035 Uiso 1 1 calc R U . . .
C8 C 0.46206(18) 1.5737(3) 0.70925(15) 0.0315(6) Uani 1 1 d . . . . .
C6 C 0.24514(18) 0.9047(3) 0.61082(17) 0.0340(6) Uani 1 1 d . . . . .
H6 H 0.240292 0.988121 0.633492 0.041 Uiso 1 1 calc R U . . .
C7 C 0.18107(17) 0.8320(3) 0.59383(16) 0.0327(6) Uani 1 1 d . . . . .
H7 H 0.132517 0.865846 0.604870 0.039 Uiso 1 1 calc R U . . .
C3 C 0.25796(18) 0.6594(3) 0.54871(17) 0.0351(6) Uani 1 1 d . . . . .
H3 H 0.262543 0.574811 0.527348 0.042 Uiso 1 1 calc R U . . .
C10 C 0.4288(2) 1.6436(3) 0.82994(16) 0.0407(8) Uani 1 1 d . . . . .
H10 H 0.403614 1.626599 0.873756 0.049 Uiso 1 1 calc R U . . .
C13 C 0.49857(19) 1.6941(3) 0.70151(14) 0.0321(6) Uani 1 1 d . . . . .
H13 H 0.522173 1.713416 0.657116 0.039 Uiso 1 1 calc R U . . .
C4 C 0.32244(17) 0.7298(3) 0.56715(19) 0.0372(7) Uani 1 1 d . . . . .
H4 H 0.370949 0.691300 0.560859 0.045 Uiso 1 1 calc R U . . .
C9 C 0.4258(2) 1.5508(3) 0.77470(17) 0.0443(9) Uani 1 1 d . . . . .
H9 H 0.398830 1.470910 0.781239 0.053 Uiso 1 1 calc R U . . .
C26 C 0.4875(2) 1.3222(3) 0.50746(16) 0.0445(8) Uani 1 1 d . . . . .
H26A H 0.435289 1.339067 0.489522 0.067 Uiso 0.5 1 calc R U P A 1
H26B H 0.511846 1.259939 0.474944 0.067 Uiso 0.5 1 calc R U P A 1
H26C H 0.516170 1.404845 0.508809 0.067 Uiso 0.5 1 calc R U P A 1
H26D H 0.524299 1.385758 0.527948 0.067 Uiso 0.5 1 calc R U P B 2
H26E H 0.463576 1.358113 0.462768 0.067 Uiso 0.5 1 calc R U P B 2
H26F H 0.513760 1.240023 0.496296 0.067 Uiso 0.5 1 calc R U P B 2
C22 C 0.3543(2) 1.0813(3) 0.75996(17) 0.0418(8) Uani 1 1 d . . . . .
H22A H 0.311722 1.143305 0.755625 0.063 Uiso 0.5 1 calc R U P C 1
H22B H 0.377643 1.086485 0.809109 0.063 Uiso 0.5 1 calc R U P C 1
H22C H 0.335602 0.991777 0.750894 0.063 Uiso 0.5 1 calc R U P C 1
H22D H 0.344381 0.986980 0.754101 0.063 Uiso 0.5 1 calc R U P D 2
H22E H 0.314224 1.121003 0.788380 0.063 Uiso 0.5 1 calc R U P D 2
H22F H 0.403660 1.094100 0.785409 0.063 Uiso 0.5 1 calc R U P D 2
C17 C 0.1925(2) 0.0868(4) 0.3421(2) 0.0493(9) Uani 1 1 d . . . . .
H17A H 0.173811 0.054546 0.294488 0.074 Uiso 1 1 calc R U . . .
H17B H 0.239793 0.041042 0.356334 0.074 Uiso 1 1 calc R U . . .
H17C H 0.202251 0.181518 0.339154 0.074 Uiso 1 1 calc R U . . .
C25 C 0.2853(2) 1.3699(4) 0.6612(3) 0.0652(12) Uani 1 1 d . . . . .
H25A H 0.284554 1.316618 0.705567 0.098 Uiso 0.5 1 calc R U P E 1
H25B H 0.235637 1.364576 0.635374 0.098 Uiso 0.5 1 calc R U P E 1
H25C H 0.296182 1.461689 0.674122 0.098 Uiso 0.5 1 calc R U P E 1
H25D H 0.297933 1.462509 0.653085 0.098 Uiso 0.5 1 calc R U P F 2
H25E H 0.248140 1.363641 0.699458 0.098 Uiso 0.5 1 calc R U P F 2
H25F H 0.263595 1.331940 0.616037 0.098 Uiso 0.5 1 calc R U P F 2
C16 C 0.1205(3) -0.0741(3) 0.4120(2) 0.0545(10) Uani 1 1 d . . . . .
H16A H 0.084962 -0.079207 0.451689 0.082 Uiso 1 1 calc R U . . .
H16B H 0.168042 -0.118510 0.426551 0.082 Uiso 1 1 calc R U . . .
H16C H 0.097922 -0.116975 0.368561 0.082 Uiso 1 1 calc R U . . .
C21 C 0.5498(2) 1.0473(4) 0.5970(3) 0.0566(11) Uani 1 1 d . . . . .
H21A H 0.571759 1.076676 0.643967 0.085 Uiso 0.5 1 calc R U P G 1
H21B H 0.586183 1.063358 0.558850 0.085 Uiso 0.5 1 calc R U P G 1
H21C H 0.538572 0.952996 0.599307 0.085 Uiso 0.5 1 calc R U P G 1
H21D H 0.534262 0.961216 0.577555 0.085 Uiso 0.5 1 calc R U P H 2
H21E H 0.599933 1.039688 0.621710 0.085 Uiso 0.5 1 calc R U P H 2
H21F H 0.552456 1.110543 0.556931 0.085 Uiso 0.5 1 calc R U P H 2
C24 C 0.5228(3) 1.2388(4) 0.7578(2) 0.0617(12) Uani 1 1 d . . . . .
H24A H 0.556951 1.180594 0.731917 0.092 Uiso 0.5 1 calc R U P I 1
H24B H 0.515920 1.204647 0.807003 0.092 Uiso 0.5 1 calc R U P I 1
H24C H 0.544869 1.327194 0.760960 0.092 Uiso 0.5 1 calc R U P I 1
H24D H 0.521723 1.331449 0.772463 0.092 Uiso 0.5 1 calc R U P J 2
H24E H 0.573053 1.201717 0.770064 0.092 Uiso 0.5 1 calc R U P J 2
H24F H 0.483994 1.190019 0.783592 0.092 Uiso 0.5 1 calc R U P J 2
C23 C 0.3067(3) 1.1762(4) 0.5112(2) 0.0628(12) Uani 1 1 d . . . . .
H23A H 0.345872 1.214537 0.481199 0.094 Uiso 0.5 1 calc R U P K 1
H23B H 0.258821 1.224094 0.502922 0.094 Uiso 0.5 1 calc R U P K 1
H23C H 0.299275 1.083577 0.498079 0.094 Uiso 0.5 1 calc R U P K 1
H23D H 0.311673 1.206777 0.461076 0.094 Uiso 0.5 1 calc R U P L 2
H23E H 0.274562 1.237553 0.537388 0.094 Uiso 0.5 1 calc R U P L 2
H23F H 0.283421 1.088645 0.510838 0.094 Uiso 0.5 1 calc R U P L 2
N5A N 0.4748(2) 1.1250(4) 0.5790(2) 0.0173(7) Uani 0.5 1 d . . P M 1
N6A N 0.4124(2) 1.1156(4) 0.7051(2) 0.0141(7) Uani 0.5 1 d . . P M 1
N7A N 0.3309(2) 1.1859(4) 0.5887(2) 0.0172(7) Uani 0.5 1 d . . P M 1
N8A N 0.4864(2) 1.2660(4) 0.5814(2) 0.0157(7) Uani 0.5 1 d . . P M 1
N9A N 0.4439(2) 1.2452(4) 0.71575(19) 0.0148(7) Uani 0.5 1 d . . P M 1
N10A N 0.3455(2) 1.3195(4) 0.6132(2) 0.0177(7) Uani 0.5 1 d . . P M 1
N5B N 0.4932(3) 1.0934(6) 0.6498(3) 0.0440(13) Uani 0.5 1 d . . P M 2
N6B N 0.3552(4) 1.1450(6) 0.6869(3) 0.0504(16) Uani 0.5 1 d . . P M 2
N7B N 0.3902(4) 1.1690(6) 0.5516(3) 0.0492(15) Uani 0.5 1 d . . P M 2
N8B N 0.5064(4) 1.2282(6) 0.6750(3) 0.0469(14) Uani 0.5 1 d . . P M 2
N9B N 0.3633(4) 1.2883(6) 0.6865(3) 0.0487(15) Uani 0.5 1 d . . P M 2
N10B N 0.4286(5) 1.2960(6) 0.5608(3) 0.058(2) Uani 0.5 1 d . . P M 2
O6 O 0.2853(2) -0.1940(3) 0.3228(2) 0.0742(9) Uani 1 1 d . . . . .
N4 N 0.26598(18) -0.4112(3) 0.34172(17) 0.0465(7) Uani 1 1 d . . . . .
C18 C 0.3061(3) -0.3009(4) 0.3464(2) 0.0560(10) Uani 1 1 d . . . . .
H18 H 0.354930 -0.305426 0.370109 0.067 Uiso 1 1 calc R U . . .
C19 C 0.1901(3) -0.4120(6) 0.3084(3) 0.0725(13) Uani 1 1 d . . . . .
H19A H 0.152678 -0.419756 0.346323 0.109 Uiso 1 1 calc R U . . .
H19B H 0.184880 -0.486906 0.275022 0.109 Uiso 1 1 calc R U . . .
H19C H 0.181441 -0.330069 0.281323 0.109 Uiso 1 1 calc R U . . .
C20 C 0.2948(4) -0.5328(5) 0.3713(3) 0.0845(16) Uani 1 1 d . . . . .
H20A H 0.296322 -0.598785 0.332531 0.127 Uiso 1 1 calc R U . . .
H20B H 0.261416 -0.563617 0.409285 0.127 Uiso 1 1 calc R U . . .
H20C H 0.346151 -0.519055 0.392287 0.127 Uiso 1 1 calc R U . . .

loop_
_atom_site_aniso_label
_atom_site_aniso_U_11
_atom_site_aniso_U_22
_atom_site_aniso_U_33
_atom_site_aniso_U_23
_atom_site_aniso_U_13
_atom_site_aniso_U_12
Co1 0.02741(18) 0.01629(16) 0.01839(16) 0.00139(12) 0.00167(12) -0.00034(13)
P002 0.0444(4) 0.0194(3) 0.0185(3) -0.0053(2) 0.0048(3) -0.0053(3)
P003 0.0336(4) 0.0206(3) 0.0271(3) -0.0061(3) 0.0012(3) -0.0046(3)
O1 0.0402(12) 0.0331(11) 0.0382(11) -0.0103(9) -0.0044(9) -0.0068(9)
O2 0.0322(11) 0.0312(11) 0.0452(12) -0.0021(9) 0.0031(9) -0.0081(9)
O3 0.0470(12) 0.0222(9) 0.0250(9) -0.0055(7) -0.0018(8) -0.0033(8)
O4 0.0579(14) 0.0343(11) 0.0224(9) -0.0106(8) 0.0076(9) -0.0091(10)
O5 0.0349(10) 0.0229(9) 0.0256(9) -0.0013(7) 0.0048(8) 0.0037(8)
N1 0.0363(13) 0.0214(12) 0.0470(15) -0.0097(10) 0.0013(11) -0.0056(10)
N2 0.0569(16) 0.0226(12) 0.0247(11) -0.0052(9) 0.0079(11) -0.0076(11)
N3 0.0419(14) 0.0245(12) 0.0287(12) -0.0009(9) 0.0018(10) 0.0053(10)
C11 0.0403(15) 0.0216(12) 0.0213(12) -0.0044(10) 0.0010(10) -0.0005(11)
C1 0.0365(15) 0.0250(13) 0.0242(12) 0.0037(10) -0.0026(11) -0.0064(11)
C2 0.0327(14) 0.0267(13) 0.0223(11) -0.0009(10) 0.0008(10) -0.0072(11)
C5 0.0329(14) 0.0232(13) 0.0315(13) -0.0049(10) -0.0007(11) -0.0044(11)
C12 0.0467(16) 0.0196(12) 0.0226(12) -0.0022(10) 0.0000(11) -0.0057(11)
C14 0.0361(14) 0.0236(13) 0.0225(12) -0.0054(10) -0.0006(10) 0.0033(11)
C15 0.0330(14) 0.0277(14) 0.0257(12) -0.0009(10) 0.0013(10) 0.0015(11)
C8 0.0489(17) 0.0238(13) 0.0219(12) -0.0061(10) 0.0047(11) -0.0052(12)
C6 0.0392(16) 0.0238(14) 0.0392(15) -0.0102(11) 0.0038(12) -0.0031(12)
C7 0.0318(14) 0.0311(15) 0.0355(14) -0.0057(12) 0.0046(11) -0.0019(12)
C3 0.0405(16) 0.0229(13) 0.0419(16) -0.0089(12) 0.0000(13) -0.0048(12)
C10 0.065(2) 0.0325(16) 0.0260(14) -0.0092(12) 0.0161(14) -0.0141(15)
C13 0.0542(18) 0.0237(13) 0.0188(11) -0.0016(10) 0.0055(11) -0.0069(12)
C4 0.0307(14) 0.0270(15) 0.0540(19) -0.0127(13) 0.0024(13) -0.0011(12)
C9 0.075(2) 0.0296(15) 0.0295(15) -0.0109(12) 0.0191(15) -0.0226(15)
C26 0.077(2) 0.0327(16) 0.0249(14) -0.0032(12) 0.0163(15) -0.0052(16)
C22 0.060(2) 0.0355(16) 0.0306(15) -0.0001(13) 0.0099(14) -0.0164(15)
C17 0.062(2) 0.0397(18) 0.0477(19) -0.0002(15) 0.0212(17) 0.0146(17)
C25 0.052(2) 0.038(2) 0.107(4) -0.020(2) 0.030(2) 0.0047(17)
C16 0.074(3) 0.0261(16) 0.064(2) -0.0030(16) 0.013(2) -0.0012(16)
C21 0.0403(19) 0.0381(19) 0.093(3) -0.028(2) 0.0227(19) -0.0046(15)
C24 0.101(3) 0.0413(19) 0.0396(18) 0.0073(15) -0.040(2) -0.026(2)
C23 0.099(3) 0.043(2) 0.044(2) 0.0030(16) -0.039(2) -0.013(2)
N5A 0.027(2) 0.0082(16) 0.0170(17) -0.0061(13) 0.0019(15) -0.0013(14)
N6A 0.0170(18) 0.0103(16) 0.0149(16) 0.0001(13) -0.0024(14) -0.0018(14)
N7A 0.024(2) 0.0093(17) 0.0174(17) -0.0052(13) -0.0046(15) 0.0010(14)
N8A 0.0235(19) 0.0116(17) 0.0120(16) -0.0016(13) -0.0003(14) -0.0015(15)
N9A 0.0238(19) 0.0103(16) 0.0101(15) -0.0031(13) -0.0029(13) -0.0045(14)
N10A 0.0244(19) 0.0103(17) 0.0181(17) -0.0038(14) -0.0008(15) 0.0008(14)
N5B 0.048(3) 0.033(3) 0.051(3) -0.006(2) 0.000(3) -0.008(2)
N6B 0.071(4) 0.037(3) 0.044(3) -0.012(3) 0.017(3) -0.017(3)
N7B 0.071(4) 0.034(3) 0.041(3) -0.006(2) -0.010(3) -0.004(3)
N8B 0.060(4) 0.039(3) 0.042(3) -0.005(2) -0.006(3) -0.015(3)
N9B 0.065(4) 0.033(3) 0.049(3) -0.015(3) 0.010(3) -0.005(3)
N10B 0.119(6) 0.028(3) 0.028(3) -0.007(2) 0.014(3) -0.012(3)
O6 0.079(2) 0.0391(16) 0.105(3) 0.0095(16) 0.0159(19) 0.0034(15)
N4 0.0545(18) 0.0394(16) 0.0465(16) -0.0019(13) 0.0123(13) -0.0053(13)
C18 0.061(2) 0.048(2) 0.059(2) -0.0049(18) 0.0093(19) -0.0045(18)
C19 0.054(2) 0.092(4) 0.073(3) -0.003(3) 0.018(2) -0.015(2)
C20 0.125(5) 0.050(3) 0.078(3) 0.008(2) 0.003(3) 0.003(3)

loop_
_atom_type_symbol
_atom_type_description
_atom_type_scat_dispersion_real
_atom_type_scat_dispersion_imag
_atom_type_scat_source
C C 0.0033 0.0016 'International Tables Vol C Tables 4.2.6.8 and 6.1.1.4'
H H 0.0000 0.0000 'International Tables Vol C Tables 4.2.6.8 and 6.1.1.4'
Co Co 0.3494 0.9721 'International Tables Vol C Tables 4.2.6.8 and 6.1.1.4'
N N 0.0061 0.0033 'International Tables Vol C Tables 4.2.6.8 and 6.1.1.4'
O O 0.0106 0.0060 'International Tables Vol C Tables 4.2.6.8 and 6.1.1.4'
P P 0.1023 0.0942 'International Tables Vol C Tables 4.2.6.8 and 6.1.1.4'

loop_
_geom_angle_atom_site_label_1
_geom_angle_atom_site_label_2
_geom_angle_atom_site_label_3
_geom_angle
_geom_angle_site_symmetry_1
_geom_angle_site_symmetry_3
_geom_angle_publ_flag
O1 Co1 Co1 82.16(7) . 3_566 ?
O1 Co1 O2 164.35(9) . 3_566 ?
O1 Co1 O3 93.03(9) . 4_585 ?
O1 Co1 O4 87.47(10) . 2_536 ?
O1 Co1 O5 99.19(9) . . ?
O2 Co1 Co1 82.76(7) 3_566 3_566 ?
O2 Co1 O3 89.65(9) 3_566 4_585 ?
O2 Co1 O4 86.00(9) 3_566 2_536 ?
O2 Co1 O5 95.00(8) 3_566 . ?
O3 Co1 Co1 84.44(6) 4_585 3_566 ?
O3 Co1 O4 164.96(9) 4_585 2_536 ?
O3 Co1 O5 104.92(8) 4_585 . ?
O4 Co1 Co1 80.74(6) 2_536 3_566 ?
O5 Co1 Co1 170.41(6) . 3_566 ?
O5 Co1 O4 89.81(8) . 2_536 ?
N2 P002 N8A 110.03(17) . . ?
N2 P002 N9A 119.34(16) . . ?
N2 P002 N10A 114.87(17) . . ?
N2 P002 N8B 113.8(2) . . ?
N2 P002 N9B 120.6(2) . . ?
N2 P002 N10B 111.9(2) . . ?
N8A P002 N10A 102.14(19) . . ?
N9A P002 N8A 105.50(19) . . ?
N9A P002 N10A 103.22(19) . . ?
N9B P002 N8B 101.1(3) . . ?
N10B P002 N8B 99.3(3) . . ?
N10B P002 N9B 107.7(4) . . ?
N1 P003 N5A 111.10(17) . . ?
N1 P003 N6A 116.04(17) . . ?
N1 P003 N7A 118.02(16) . . ?
N1 P003 N5B 108.6(2) . . ?
N1 P003 N6B 118.6(2) . . ?
N1 P003 N7B 116.2(2) . . ?
N5A P003 N7A 101.7(2) . . ?
N6A P003 N5A 105.23(19) . . ?
N6A P003 N7A 103.05(19) . . ?
N6B P003 N5B 100.5(3) . . ?
N7B P003 N5B 103.8(3) . . ?
N7B P003 N6B 107.1(3) . . ?
C1 O1 Co1 126.1(2) . . ?
C1 O2 Co1 123.58(19) . 3_566 ?
C14 O3 Co1 123.20(17) . 4_686 ?
C14 O4 Co1 126.46(19) . 2_566 ?
C15 O5 Co1 120.03(18) . . ?
C5 N1 P003 131.9(2) . . ?
C8 N2 P002 132.5(2) . . ?
C15 N3 C17 120.9(3) . . ?
C15 N3 C16 122.7(3) . . ?
C16 N3 C17 116.4(3) . . ?
C12 C11 C14 121.3(2) . . ?
C12 C11 C10 118.4(2) . . ?
C10 C11 C14 120.2(2) . . ?
O1 C1 O2 124.9(3) . . ?
O1 C1 C2 117.4(3) . . ?
O2 C1 C2 117.7(3) . . ?
C7 C2 C1 121.0(3) . . ?
C3 C2 C1 120.6(3) . . ?
C3 C2 C7 118.4(3) . . ?
N1 C5 C6 124.3(3) . . ?
N1 C5 C4 118.2(3) . . ?
C4 C5 C6 117.5(3) . . ?
C11 C12 H12 119.7 . . ?
C11 C12 C13 120.6(3) . . ?
C13 C12 H12 119.7 . . ?
O3 C14 C11 117.9(2) . . ?
O4 C14 O3 124.9(2) . . ?
O4 C14 C11 117.2(2) . . ?
O5 C15 N3 124.3(3) . . ?
O5 C15 H15 117.9 . . ?
N3 C15 H15 117.9 . . ?
N2 C8 C13 118.5(3) . . ?
N2 C8 C9 124.1(3) . . ?
C13 C8 C9 117.4(2) . . ?
C5 C6 H6 119.6 . . ?
C7 C6 C5 120.8(3) . . ?
C7 C6 H6 119.6 . . ?
C2 C7 H7 119.5 . . ?
C6 C7 C2 120.9(3) . . ?
C6 C7 H7 119.5 . . ?
C2 C3 H3 119.5 . . ?
C4 C3 C2 121.1(3) . . ?
C4 C3 H3 119.5 . . ?
C11 C10 H10 119.3 . . ?
C11 C10 C9 121.3(3) . . ?
C9 C10 H10 119.3 . . ?
C12 C13 C8 121.6(3) . . ?
C12 C13 H13 119.2 . . ?
C8 C13 H13 119.2 . . ?
C5 C4 H4 119.6 . . ?
C3 C4 C5 120.9(3) . . ?
C3 C4 H4 119.6 . . ?
C8 C9 H9 119.7 . . ?
C10 C9 C8 120.6(3) . . ?
C10 C9 H9 119.7 . . ?
H26A C26 H26B 109.5 . . ?
H26A C26 H26C 109.5 . . ?
H26B C26 H26C 109.5 . . ?
H26D C26 H26E 109.5 . . ?
H26D C26 H26F 109.5 . . ?
H26E C26 H26F 109.5 . . ?
N8A C26 H26A 109.5 . . ?
N8A C26 H26B 109.5 . . ?
N8A C26 H26C 109.5 . . ?
N10B C26 H26D 109.5 . . ?
N10B C26 H26E 109.5 . . ?
N10B C26 H26F 109.5 . . ?
H22A C22 H22B 109.5 . . ?
H22A C22 H22C 109.5 . . ?
H22B C22 H22C 109.5 . . ?
H22D C22 H22E 109.5 . . ?
H22D C22 H22F 109.5 . . ?
H22E C22 H22F 109.5 . . ?
N6A C22 H22A 109.5 . . ?
N6A C22 H22B 109.5 . . ?
N6A C22 H22C 109.5 . . ?
N6B C22 H22D 109.5 . . ?
N6B C22 H22E 109.5 . . ?
N6B C22 H22F 109.5 . . ?
N3 C17 H17A 109.5 . . ?
N3 C17 H17B 109.5 . . ?
N3 C17 H17C 109.5 . . ?
H17A C17 H17B 109.5 . . ?
H17A C17 H17C 109.5 . . ?
H17B C17 H17C 109.5 . . ?
H25A C25 H25B 109.5 . . ?
H25A C25 H25C 109.5 . . ?
H25B C25 H25C 109.5 . . ?
H25D C25 H25E 109.5 . . ?
H25D C25 H25F 109.5 . . ?
H25E C25 H25F 109.5 . . ?
N10A C25 H25A 109.5 . . ?
N10A C25 H25B 109.5 . . ?
N10A C25 H25C 109.5 . . ?
N9B C25 H25D 109.5 . . ?
N9B C25 H25E 109.5 . . ?
N9B C25 H25F 109.5 . . ?
N3 C16 H16A 109.5 . . ?
N3 C16 H16B 109.5 . . ?
N3 C16 H16C 109.5 . . ?
H16A C16 H16B 109.5 . . ?
H16A C16 H16C 109.5 . . ?
H16B C16 H16C 109.5 . . ?
H21A C21 H21B 109.5 . . ?
H21A C21 H21C 109.5 . . ?
H21B C21 H21C 109.5 . . ?
H21D C21 H21E 109.5 . . ?
H21D C21 H21F 109.5 . . ?
H21E C21 H21F 109.5 . . ?
N5A C21 H21A 109.5 . . ?
N5A C21 H21B 109.5 . . ?
N5A C21 H21C 109.5 . . ?
N5B C21 H21D 109.5 . . ?
N5B C21 H21E 109.5 . . ?
N5B C21 H21F 109.5 . . ?
H24A C24 H24B 109.5 . . ?
H24A C24 H24C 109.5 . . ?
H24B C24 H24C 109.5 . . ?
H24D C24 H24E 109.5 . . ?
H24D C24 H24F 109.5 . . ?
H24E C24 H24F 109.5 . . ?
N9A C24 H24A 109.5 . . ?
N9A C24 H24B 109.5 . . ?
N9A C24 H24C 109.5 . . ?
N8B C24 H24D 109.5 . . ?
N8B C24 H24E 109.5 . . ?
N8B C24 H24F 109.5 . . ?
H23A C23 H23B 109.5 . . ?
H23A C23 H23C 109.5 . . ?
H23B C23 H23C 109.5 . . ?
H23D C23 H23E 109.5 . . ?
H23D C23 H23F 109.5 . . ?
H23E C23 H23F 109.5 . . ?
N7A C23 H23A 109.5 . . ?
N7A C23 H23B 109.5 . . ?
N7A C23 H23C 109.5 . . ?
N7B C23 H23D 109.5 . . ?
N7B C23 H23E 109.5 . . ?
N7B C23 H23F 109.5 . . ?
C21 N5A P003 116.1(3) . . ?
N8A N5A P003 114.4(3) . . ?
N8A N5A C21 112.2(3) . . ?
C22 N6A P003 120.2(3) . . ?
N9A N6A P003 114.2(3) . . ?
N9A N6A C22 112.9(3) . . ?
C23 N7A P003 116.7(3) . . ?
N10A N7A P003 113.7(3) . . ?
N10A N7A C23 113.8(3) . . ?
C26 N8A P002 119.7(3) . . ?
N5A N8A P002 113.6(3) . . ?
N5A N8A C26 111.2(3) . . ?
C24 N9A P002 116.9(3) . . ?
N6A N9A P002 115.1(3) . . ?
N6A N9A C24 111.0(3) . . ?
C25 N10A P002 116.0(3) . . ?
N7A N10A P002 112.2(3) . . ?
N7A N10A C25 112.6(3) . . ?
C21 N5B P003 114.4(4) . . ?
N8B N5B P003 110.1(4) . . ?
N8B N5B C21 113.6(5) . . ?
C22 N6B P003 120.4(5) . . ?
N9B N6B P003 112.8(5) . . ?
N9B N6B C22 116.1(5) . . ?
P003 N7B C23 116.4(4) . . ?
N10B N7B P003 114.6(4) . . ?
N10B N7B C23 114.8(5) . . ?
C24 N8B P002 111.7(4) . . ?
N5B N8B P002 114.6(4) . . ?
N5B N8B C24 113.6(5) . . ?
P002 N9B C25 112.0(4) . . ?
N6B N9B P002 114.1(5) . . ?
N6B N9B C25 114.8(5) . . ?
C26 N10B P002 122.5(5) . . ?
N7B N10B P002 113.0(4) . . ?
N7B N10B C26 114.5(5) . . ?
C18 N4 C19 120.9(4) . . ?
C18 N4 C20 121.6(4) . . ?
C20 N4 C19 117.5(4) . . ?
O6 C18 N4 125.3(4) . . ?
O6 C18 H18 117.4 . . ?
N4 C18 H18 117.4 . . ?
N4 C19 H19A 109.5 . . ?
N4 C19 H19B 109.5 . . ?
N4 C19 H19C 109.5 . . ?
H19A C19 H19B 109.5 . . ?
H19A C19 H19C 109.5 . . ?
H19B C19 H19C 109.5 . . ?
N4 C20 H20A 109.5 . . ?
N4 C20 H20B 109.5 . . ?
N4 C20 H20C 109.5 . . ?
H20A C20 H20B 109.5 . . ?
H20A C20 H20C 109.5 . . ?
H20B C20 H20C 109.5 . . ?

loop_
_geom_bond_atom_site_label_1
_geom_bond_atom_site_label_2
_geom_bond_distance
_geom_bond_site_symmetry_2
_geom_bond_publ_flag
Co1 Co1 2.7595(7) 3_566 ?
Co1 O1 1.983(2) . ?
Co1 O2 2.011(2) 3_566 ?
Co1 O3 2.0229(19) 4_585 ?
Co1 O4 2.0548(19) 2_536 ?
Co1 O5 2.0544(19) . ?
P002 N2 1.528(2) . ?
P002 N8A 1.657(4) . ?
P002 N9A 1.629(4) . ?
P002 N10A 1.718(4) . ?
P002 N8B 1.742(7) . ?
P002 N9B 1.633(6) . ?
P002 N10B 1.612(6) . ?
P003 N1 1.529(2) . ?
P003 N5A 1.647(4) . ?
P003 N6A 1.630(4) . ?
P003 N7A 1.729(4) . ?
P003 N5B 1.745(6) . ?
P003 N6B 1.638(6) . ?
P003 N7B 1.588(6) . ?
O1 C1 1.259(4) . ?
O2 C1 1.268(4) . ?
O3 C14 1.265(3) . ?
O4 C14 1.255(3) . ?
O5 C15 1.241(3) . ?
N1 C5 1.376(4) . ?
N2 C8 1.391(3) . ?
N3 C15 1.314(4) . ?
N3 C17 1.453(4) . ?
N3 C16 1.443(4) . ?
C11 C12 1.385(4) . ?
C11 C14 1.492(3) . ?
C11 C10 1.385(4) . ?
C1 C2 1.472(4) . ?
C2 C7 1.389(4) . ?
C2 C3 1.386(4) . ?
C5 C6 1.404(4) . ?
C5 C4 1.400(4) . ?
C12 H12 0.9500 . ?
C12 C13 1.386(4) . ?
C15 H15 0.9500 . ?
C8 C13 1.393(4) . ?
C8 C9 1.403(4) . ?
C6 H6 0.9500 . ?
C6 C7 1.375(4) . ?
C7 H7 0.9500 . ?
C3 H3 0.9500 . ?
C3 C4 1.373(4) . ?
C10 H10 0.9500 . ?
C10 C9 1.387(4) . ?
C13 H13 0.9500 . ?
C4 H4 0.9500 . ?
C9 H9 0.9500 . ?
C26 H26A 0.9800 . ?
C26 H26B 0.9800 . ?
C26 H26C 0.9800 . ?
C26 H26D 0.9800 . ?
C26 H26E 0.9800 . ?
C26 H26F 0.9800 . ?
C26 N8A 1.475(5) . ?
C26 N10B 1.478(8) . ?
C22 H22A 0.9800 . ?
C22 H22B 0.9800 . ?
C22 H22C 0.9800 . ?
C22 H22D 0.9800 . ?
C22 H22E 0.9800 . ?
C22 H22F 0.9800 . ?
C22 N6A 1.504(5) . ?
C22 N6B 1.492(7) . ?
C17 H17A 0.9800 . ?
C17 H17B 0.9800 . ?
C17 H17C 0.9800 . ?
C25 H25A 0.9800 . ?
C25 H25B 0.9800 . ?
C25 H25C 0.9800 . ?
C25 H25D 0.9800 . ?
C25 H25E 0.9800 . ?
C25 H25F 0.9800 . ?
C25 N10A 1.495(5) . ?
C25 N9B 1.656(8) . ?
C16 H16A 0.9800 . ?
C16 H16B 0.9800 . ?
C16 H16C 0.9800 . ?
C21 H21A 0.9800 . ?
C21 H21B 0.9800 . ?
C21 H21C 0.9800 . ?
C21 H21D 0.9800 . ?
C21 H21E 0.9800 . ?
C21 H21F 0.9800 . ?
C21 N5A 1.563(6) . ?
C21 N5B 1.492(7) . ?
C24 H24A 0.9800 . ?
C24 H24B 0.9800 . ?
C24 H24C 0.9800 . ?
C24 H24D 0.9800 . ?
C24 H24E 0.9800 . ?
C24 H24F 0.9800 . ?
C24 N9A 1.564(5) . ?
C24 N8B 1.543(7) . ?
C23 H23A 0.9800 . ?
C23 H23B 0.9800 . ?
C23 H23C 0.9800 . ?
C23 H23D 0.9800 . ?
C23 H23E 0.9800 . ?
C23 H23F 0.9800 . ?
C23 N7A 1.475(5) . ?
C23 N7B 1.624(7) . ?
N5A N8A 1.449(5) . ?
N6A N9A 1.441(5) . ?
N7A N10A 1.451(5) . ?
N5B N8B 1.462(8) . ?
N6B N9B 1.465(8) . ?
N7B N10B 1.464(8) . ?
O6 C18 1.222(5) . ?
N4 C18 1.326(5) . ?
N4 C19 1.448(6) . ?
N4 C20 1.436(6) . ?
C18 H18 0.9500 . ?
C19 H19A 0.9800 . ?
C19 H19B 0.9800 . ?
C19 H19C 0.9800 . ?
C20 H20A 0.9800 . ?
C20 H20B 0.9800 . ?
C20 H20C 0.9800 . ?

loop_
_geom_torsion_atom_site_label_1
_geom_torsion_atom_site_label_2
_geom_torsion_atom_site_label_3
_geom_torsion_atom_site_label_4
_geom_torsion
_geom_torsion_site_symmetry_1
_geom_torsion_site_symmetry_2
_geom_torsion_site_symmetry_3
_geom_torsion_site_symmetry_4
_geom_torsion_publ_flag
Co1 O1 C1 O2 -0.9(4) . . . . ?
Co1 O1 C1 C2 179.48(18) . . . . ?
Co1 O2 C1 O1 7.1(4) 3_566 . . . ?
Co1 O2 C1 C2 -173.33(18) 3_566 . . . ?
Co1 O3 C14 O4 6.1(4) 4_686 . . . ?
Co1 O3 C14 C11 -171.94(18) 4_686 . . . ?
Co1 O4 C14 O3 -2.5(4) 2_566 . . . ?
Co1 O4 C14 C11 175.60(19) 2_566 . . . ?
Co1 O5 C15 N3 175.8(2) . . . . ?
P002 N2 C8 C13 172.0(3) . . . . ?
P002 N2 C8 C9 -8.5(5) . . . . ?
P003 N1 C5 C6 -13.7(5) . . . . ?
P003 N1 C5 C4 166.3(3) . . . . ?
P003 N5A N8A P002 17.9(4) . . . . ?
P003 N5A N8A C26 -120.7(3) . . . . ?
P003 N6A N9A P002 16.6(4) . . . . ?
P003 N6A N9A C24 -119.2(3) . . . . ?
P003 N7A N10A P002 17.2(4) . . . . ?
P003 N7A N10A C25 -115.9(4) . . . . ?
P003 N5B N8B P002 -18.3(6) . . . . ?
P003 N5B N8B C24 111.9(5) . . . . ?
P003 N6B N9B P002 -23.7(7) . . . . ?
P003 N6B N9B C25 107.5(5) . . . . ?
P003 N7B N10B P002 -26.2(8) . . . . ?
P003 N7B N10B C26 120.2(6) . . . . ?
O1 C1 C2 C7 168.9(3) . . . . ?
O1 C1 C2 C3 -9.6(4) . . . . ?
O2 C1 C2 C7 -10.7(4) . . . . ?
O2 C1 C2 C3 170.7(3) . . . . ?
N1 P003 N5A C21 -55.3(3) . . . . ?
N1 P003 N5A N8A 171.4(3) . . . . ?
N1 P003 N6A C22 -55.3(4) . . . . ?
N1 P003 N6A N9A 165.7(3) . . . . ?
N1 P003 N7A C23 -51.9(4) . . . . ?
N1 P003 N7A N10A 172.6(3) . . . . ?
N1 P003 N5B C21 59.5(4) . . . . ?
N1 P003 N5B N8B -171.3(4) . . . . ?
N1 P003 N6B C22 47.5(6) . . . . ?
N1 P003 N6B N9B -169.6(4) . . . . ?
N1 P003 N7B C23 62.0(5) . . . . ?
N1 P003 N7B N10B -160.1(5) . . . . ?
N1 C5 C6 C7 175.0(3) . . . . ?
N1 C5 C4 C3 -173.3(3) . . . . ?
N2 P002 N8A C26 -54.7(4) . . . . ?
N2 P002 N8A N5A 170.6(3) . . . . ?
N2 P002 N9A C24 -52.2(4) . . . . ?
N2 P002 N9A N6A 174.7(3) . . . . ?
N2 P002 N10A C25 -64.5(3) . . . . ?
N2 P002 N10A N7A 164.2(3) . . . . ?
N2 P002 N8B C24 66.0(4) . . . . ?
N2 P002 N8B N5B -162.9(4) . . . . ?
N2 P002 N9B C25 59.4(4) . . . . ?
N2 P002 N9B N6B -168.1(4) . . . . ?
N2 P002 N10B C26 48.0(6) . . . . ?
N2 P002 N10B N7B -168.6(5) . . . . ?
N2 C8 C13 C12 -178.4(3) . . . . ?
N2 C8 C9 C10 178.4(3) . . . . ?
C11 C12 C13 C8 0.5(5) . . . . ?
C11 C10 C9 C8 -0.4(6) . . . . ?
C1 C2 C7 C6 -175.2(3) . . . . ?
C1 C2 C3 C4 176.9(3) . . . . ?
C2 C3 C4 C5 -3.5(5) . . . . ?
C5 C6 C7 C2 0.1(5) . . . . ?
C12 C11 C14 O3 0.8(4) . . . . ?
C12 C11 C14 O4 -177.4(3) . . . . ?
C12 C11 C10 C9 3.0(5) . . . . ?
C14 C11 C12 C13 173.9(3) . . . . ?
C14 C11 C10 C9 -173.9(3) . . . . ?
C6 C5 C4 C3 6.7(5) . . . . ?
C7 C2 C3 C4 -1.7(5) . . . . ?
C3 C2 C7 C6 3.4(4) . . . . ?
C10 C11 C12 C13 -3.0(5) . . . . ?
C10 C11 C14 O3 177.6(3) . . . . ?
C10 C11 C14 O4 -0.6(4) . . . . ?
C13 C8 C9 C10 -2.1(6) . . . . ?
C4 C5 C6 C7 -5.1(5) . . . . ?
C9 C8 C13 C12 2.1(5) . . . . ?
C22 N6A N9A P002 -125.4(3) . . . . ?
C22 N6A N9A C24 98.8(4) . . . . ?
C22 N6B N9B P002 121.0(5) . . . . ?
C22 N6B N9B C25 -107.8(6) . . . . ?
C17 N3 C15 O5 -0.1(5) . . . . ?
C16 N3 C15 O5 -178.3(3) . . . . ?
C21 N5A N8A P002 -117.2(3) . . . . ?
C21 N5A N8A C26 104.3(4) . . . . ?
C21 N5B N8B P002 111.5(5) . . . . ?
C21 N5B N8B C24 -118.4(6) . . . . ?
C23 N7A N10A P002 -119.6(4) . . . . ?
C23 N7A N10A C25 107.4(5) . . . . ?
C23 N7B N10B P002 112.4(6) . . . . ?
C23 N7B N10B C26 -101.2(7) . . . . ?
N5A P003 N1 C5 -143.9(3) . . . . ?
N5A P003 N6A C22 -178.6(3) . . . . ?
N5A P003 N6A N9A 42.4(3) . . . . ?
N5A P003 N7A C23 69.9(4) . . . . ?
N5A P003 N7A N10A -65.6(3) . . . . ?
N6A P003 N1 C5 96.0(3) . . . . ?
N6A P003 N5A C21 71.0(3) . . . . ?
N6A P003 N5A N8A -62.2(3) . . . . ?
N6A P003 N7A C23 178.8(3) . . . . ?
N6A P003 N7A N10A 43.3(3) . . . . ?
N7A P003 N1 C5 -27.0(4) . . . . ?
N7A P003 N5A C21 178.2(3) . . . . ?
N7A P003 N5A N8A 45.0(3) . . . . ?
N7A P003 N6A C22 75.2(3) . . . . ?
N7A P003 N6A N9A -63.8(3) . . . . ?
N8A P002 N2 C8 -154.2(3) . . . . ?
N8A P002 N9A C24 72.1(3) . . . . ?
N8A P002 N9A N6A -61.0(3) . . . . ?
N8A P002 N10A C25 176.4(3) . . . . ?
N8A P002 N10A N7A 45.1(3) . . . . ?
N9A P002 N2 C8 -32.1(4) . . . . ?
N9A P002 N8A C26 175.4(3) . . . . ?
N9A P002 N8A N5A 40.6(4) . . . . ?
N9A P002 N10A C25 67.1(3) . . . . ?
N9A P002 N10A N7A -64.2(3) . . . . ?
N10A P002 N2 C8 91.3(4) . . . . ?
N10A P002 N8A C26 67.8(3) . . . . ?
N10A P002 N8A N5A -67.0(3) . . . . ?
N10A P002 N9A C24 178.9(3) . . . . ?
N10A P002 N9A N6A 45.8(3) . . . . ?
N5B P003 N1 C5 165.6(3) . . . . ?
N5B P003 N6B C22 -70.5(5) . . . . ?
N5B P003 N6B N9B 72.4(6) . . . . ?
N5B P003 N7B C23 -179.0(4) . . . . ?
N5B P003 N7B N10B -41.1(6) . . . . ?
N6B P003 N1 C5 51.9(5) . . . . ?
N6B P003 N5B C21 -175.4(4) . . . . ?
N6B P003 N5B N8B -46.1(5) . . . . ?
N6B P003 N7B C23 -73.2(5) . . . . ?
N6B P003 N7B N10B 64.7(6) . . . . ?
N7B P003 N1 C5 -78.0(4) . . . . ?
N7B P003 N5B C21 -64.7(5) . . . . ?
N7B P003 N5B N8B 64.6(5) . . . . ?
N7B P003 N6B C22 -178.6(5) . . . . ?
N7B P003 N6B N9B -35.7(6) . . . . ?
N8B P002 N2 C8 -85.4(4) . . . . ?
N8B P002 N9B C25 -174.2(4) . . . . ?
N8B P002 N9B N6B -41.7(6) . . . . ?
N8B P002 N10B C26 -72.4(6) . . . . ?
N8B P002 N10B N7B 71.0(6) . . . . ?
N9B P002 N2 C8 35.0(5) . . . . ?
N9B P002 N8B C24 -64.8(4) . . . . ?
N9B P002 N8B N5B 66.3(5) . . . . ?
N9B P002 N10B C26 -177.3(5) . . . . ?
N9B P002 N10B N7B -33.9(7) . . . . ?
N10B P002 N2 C8 163.1(4) . . . . ?
N10B P002 N8B C24 -175.0(4) . . . . ?
N10B P002 N8B N5B -43.9(5) . . . . ?
N10B P002 N9B C25 -70.6(4) . . . . ?
N10B P002 N9B N6B 61.9(6) . . . . ?
C19 N4 C18 O6 -1.8(7) . . . . ?
C20 N4 C18 O6 -179.8(5) . . . . ?
